data_7228048
loop_
_publ_author_name
'Gu, Jinzhong'
'Kirillov, Alexander M.'
'Liang, Xiaoxiao'
'Cui, Yanhui'
'Wu, Jiang'
'Shi, Zi-Fa'

_publ_section_title
;
 Introducing 2-(2-carboxyphenoxy)terephthalic acid as a new versatile
 building block for design of diverse coordination polymers: Synthesis,
 structural features, luminescence sensing, and magnetism
;
_journal_name_full CrystEngComm
_journal_paper_doi 10.1039/C7CE00219J
_journal_year 2017
_chemical_formula_moiety '0.5(C108 H68 Cd6 N8 O32)'
_chemical_formula_sum 'C54 H34 Cd3 N4 O16'
_chemical_formula_weight 1332.05
_space_group_crystal_system monoclinic
_space_group_IT_number 14
_space_group_name_Hall '-P 2ybc'
_space_group_name_H-M_alt 'P 1 21/c 1'
_symmetry_space_group_name_Hall '-P 2ybc'
_symmetry_space_group_name_H-M 'P 1 21/c 1'
_atom_sites_solution_hydrogens mixed
_atom_sites_solution_primary direct
_audit_creation_date 2017-03-24
_audit_creation_method
;
Olex2 1.2
(compiled 2017.03.02 svn.r3394 for OlexSys, GUI svn.r5324)
;
_audit_update_record
;
2017-03-26 deposited with the CCDC.
2017-04-10 downloaded from the CCDC.
;
_cell_angle_alpha 90
_cell_angle_beta 115.442(4)
_cell_angle_gamma 90
_cell_formula_units_Z 2
_cell_length_a 11.6968(4)
_cell_length_b 16.3288(3)
_cell_length_c 13.0831(5)
_cell_measurement_reflns_used 3322
_cell_measurement_temperature 292.80(10)
_cell_measurement_theta_max 27.7960
_cell_measurement_theta_min 3.6620
_cell_volume 2256.47(14)
_computing_cell_refinement
;
CrysAlisPro, Agilent Technologies,
Version 1.171.37.35 (release 13-08-2014 CrysAlis171 .NET)
(compiled Aug 13 2014,18:06:01)
;
_computing_data_collection
;
CrysAlisPro, Agilent Technologies,
Version 1.171.37.35 (release 13-08-2014 CrysAlis171 .NET)
(compiled Aug 13 2014,18:06:01)
;
_computing_data_reduction
;
CrysAlisPro, Agilent Technologies,
Version 1.171.37.35 (release 13-08-2014 CrysAlis171 .NET)
(compiled Aug 13 2014,18:06:01)
;
_computing_molecular_graphics 'Olex2 (Dolomanov et al., 2009)'
_computing_publication_material 'Olex2 (Dolomanov et al., 2009)'
_computing_structure_refinement 'ShelXL (Sheldrick, 2015)'
_computing_structure_solution 'ShelXS (Sheldrick, 2008)'
_diffrn_ambient_environment air
_diffrn_ambient_temperature 292.80(10)
_diffrn_detector 'CCD plate'
_diffrn_detector_area_resol_mean 16.0733
_diffrn_detector_type Eos
_diffrn_measured_fraction_theta_full 0.997
_diffrn_measured_fraction_theta_max 0.997
_diffrn_measurement_details
;
#__ type_ start__ end____ width___ exp.time_
  1 omega  -39.00   28.20   1.2000    5.0000
omega____ theta____ kappa____ phi______ frames
    -       27.0108  -57.0000 -120.0000 56

#__ type_ start__ end____ width___ exp.time_
  2 omega  -22.00  104.00   1.2000    5.0000
omega____ theta____ kappa____ phi______ frames
    -       27.0108   19.0000   60.0000 105

#__ type_ start__ end____ width___ exp.time_
  3 omega   -6.00   42.00   1.2000    5.0000
omega____ theta____ kappa____ phi______ frames
    -       27.0108   57.0000 -150.0000 40
;
_diffrn_measurement_device 'four-circle diffractometer'
_diffrn_measurement_device_type 'SuperNova, Dual, Cu at zero, Eos'
_diffrn_measurement_method '\w scans'
_diffrn_orient_matrix_UB_11 -0.0134063000
_diffrn_orient_matrix_UB_12 -0.0293272000
_diffrn_orient_matrix_UB_13 -0.0436844000
_diffrn_orient_matrix_UB_21 -0.0656344000
_diffrn_orient_matrix_UB_22 0.0041228000
_diffrn_orient_matrix_UB_23 -0.0152525000
_diffrn_orient_matrix_UB_31 -0.0037717000
_diffrn_orient_matrix_UB_32 0.0317825000
_diffrn_orient_matrix_UB_33 -0.0383236000
_diffrn_radiation_monochromator mirror
_diffrn_radiation_probe x-ray
_diffrn_radiation_type MoK\a
_diffrn_radiation_wavelength 0.71073
_diffrn_reflns_av_R_equivalents 0.0340
_diffrn_reflns_av_unetI/netI 0.0589
_diffrn_reflns_Laue_measured_fraction_full 0.997
_diffrn_reflns_Laue_measured_fraction_max 0.997
_diffrn_reflns_limit_h_max 13
_diffrn_reflns_limit_h_min -13
_diffrn_reflns_limit_k_max 16
_diffrn_reflns_limit_k_min -19
_diffrn_reflns_limit_l_max 15
_diffrn_reflns_limit_l_min -11
_diffrn_reflns_number 7363
_diffrn_reflns_point_group_measured_fraction_full 0.997
_diffrn_reflns_point_group_measured_fraction_max 0.997
_diffrn_reflns_theta_full 25.049
_diffrn_reflns_theta_max 25.049
_diffrn_reflns_theta_min 3.385
_diffrn_source 'SuperNova (Mo) X-ray Source'
_exptl_absorpt_coefficient_mu 1.487
_exptl_absorpt_correction_T_max 1.00000
_exptl_absorpt_correction_T_min 0.91545
_exptl_absorpt_correction_type multi-scan
_exptl_absorpt_process_details
;
CrysAlisPro, Agilent Technologies,
Version 1.171.37.35 (release 13-08-2014 CrysAlis171 .NET)
(compiled Aug 13 2014,18:06:01)
Empirical absorption correction using spherical harmonics,
 implemented in SCALE3 ABSPACK scaling algorithm.
;
_exptl_crystal_colour colorless
_exptl_crystal_density_diffrn 1.961
_exptl_crystal_description block
_exptl_crystal_F_000 1316
_exptl_crystal_size_max 0.28
_exptl_crystal_size_mid 0.19
_exptl_crystal_size_min 0.16
_exptl_transmission_factor_max 0.78
_exptl_transmission_factor_min 0.72
_refine_diff_density_max 0.598
_refine_diff_density_min -0.570
_refine_diff_density_rms 0.106
_refine_ls_extinction_method none
_refine_ls_goodness_of_fit_ref 0.997
_refine_ls_hydrogen_treatment constr
_refine_ls_matrix_type full
_refine_ls_number_parameters 350
_refine_ls_number_reflns 3974
_refine_ls_number_restraints 0
_refine_ls_restrained_S_all 0.997
_refine_ls_R_factor_all 0.0461
_refine_ls_R_factor_gt 0.0356
_refine_ls_shift/su_max 0.002
_refine_ls_shift/su_mean 0.000
_refine_ls_structure_factor_coef Fsqd
_refine_ls_weighting_details 'w=1/[\s^2^(Fo^2^)+(0.0307P)^2^+0.2985P] where P=(Fo^2^+2Fc^2^)/3'
_refine_ls_weighting_scheme calc
_refine_ls_wR_factor_gt 0.0721
_refine_ls_wR_factor_ref 0.0806
_reflns_Friedel_coverage 0.000
_reflns_number_gt 3299
_reflns_number_total 3974
_reflns_threshold_expression 'I > 2\s(I)'
_cod_data_source_file c7ce00219j2.cif
_cod_data_source_block 282-1cd
_cod_original_cell_volume 2256.46(14)
_cod_database_code 7228048
_shelx_shelxl_version_number 2014/7
_shelx_space_group_comment
;
The symmetry employed for this shelxl refinement is uniquely defined
by the following loop, which should always be used as a source of
symmetry information in preference to the above space-group names.
They are only intended as comments.
;
_shelx_estimated_absorpt_t_max 0.797
_shelx_estimated_absorpt_t_min 0.681
_reflns_odcompleteness_completeness 99.71
_reflns_odcompleteness_iscentric 1
_reflns_odcompleteness_theta 26.32
_olex2_refinement_description
;
1. Fixed Uiso
 At 1.2 times of:
  All C(H) groups
 At 1.5 times of:
  All O(H,H) groups
2.a Rotating group:
 O8(H8A,H8B)
2.b Aromatic/amide H refined with riding coordinates:
 C3(H3), C4(H4), C5(H5), C6(H6), C9(H9), C12(H12), C13(H13), C16(H16),
 C17(H17), C18(H18), C21(H21), C22(H22), C25(H25), C26(H26), C27(H27)
;
_olex2_date_sample_data_collection 2016-06-09
_olex2_submission_special_instructions 'No special instructions were received'

loop_
_space_group_symop_operation_xyz
'x, y, z'
'-x, y+1/2, -z+1/2'
'-x, -y, -z'
'x, -y-1/2, z-1/2'

loop_
_atom_site_label
_atom_site_type_symbol
_atom_site_fract_x
_atom_site_fract_y
_atom_site_fract_z
_atom_site_U_iso_or_equiv
_atom_site_adp_type
_atom_site_occupancy
_atom_site_site_symmetry_order
_atom_site_calc_flag
_atom_site_refinement_flags_posn
_atom_site_refinement_flags_adp
_atom_site_refinement_flags_occupancy
Cd1 Cd 0.29847(3) 0.41680(2) 1.03610(3) 0.01999(11) Uani 1 1 d . . .
Cd2 Cd 0.0000 0.5000 1.0000 0.02802(14) Uani 1 2 d S T P
N1 N 0.4206(3) 0.32819(19) 0.9833(3) 0.0235(8) Uani 1 1 d . . .
N2 N 0.2950(3) 0.2853(2) 1.1115(3) 0.0243(8) Uani 1 1 d . . .
O1 O 0.3614(3) -0.05389(19) 0.7487(3) 0.0384(8) Uani 1 1 d . . .
O2 O 0.2046(3) 0.03116(15) 0.6466(2) 0.0211(7) Uani 1 1 d . . .
O3 O 0.0540(3) 0.07094(15) 0.7389(3) 0.0248(7) Uani 1 1 d . . .
O4 O 0.1206(3) 0.34815(17) 0.9011(3) 0.0336(8) Uani 1 1 d . . .
O5 O -0.0419(3) 0.37323(17) 0.9439(3) 0.0328(8) Uani 1 1 d . . .
O8 O 0.4911(3) 0.45033(18) 1.1859(3) 0.0346(8) Uani 1 1 d . . .
H8A H 0.4832 0.4918 1.2275 0.052 Uiso 1 1 d GR . .
H8B H 0.5485 0.4658 1.1614 0.052 Uiso 1 1 d GR . .
C1 C 0.2581(4) -0.0210(2) 0.7265(4) 0.0214(10) Uani 1 1 d . . .
C2 C 0.1929(4) -0.0431(2) 0.7993(3) 0.0187(9) Uani 1 1 d . . .
C3 C 0.2357(4) -0.1119(2) 0.8691(4) 0.0249(10) Uani 1 1 d . . .
H3 H 0.3029 -0.1419 0.8683 0.030 Uiso 1 1 calc R . .
C4 C 0.1817(5) -0.1366(3) 0.9390(4) 0.0319(11) Uani 1 1 d . . .
H4 H 0.2112 -0.1832 0.9836 0.038 Uiso 1 1 calc R . .
C5 C 0.0841(5) -0.0921(3) 0.9424(4) 0.0315(11) Uani 1 1 d . . .
H5 H 0.0469 -0.1088 0.9891 0.038 Uiso 1 1 calc R . .
C6 C 0.0406(4) -0.0221(3) 0.8766(4) 0.0265(10) Uani 1 1 d . . .
H6 H -0.0244 0.0087 0.8805 0.032 Uiso 1 1 calc R . .
C7 C 0.0938(4) 0.0016(2) 0.8058(3) 0.0183(9) Uani 1 1 d . . .
C8 C -0.0263(4) 0.1254(2) 0.7582(3) 0.0183(9) Uani 1 1 d . . .
C9 C 0.0280(4) 0.1937(2) 0.8220(4) 0.0216(9) Uani 1 1 d . . .
H9 H 0.1151 0.2010 0.8513 0.026 Uiso 1 1 calc R . .
C10 C -0.0450(4) 0.2520(2) 0.8432(3) 0.0194(9) Uani 1 1 d . . .
C11 C 0.0173(4) 0.3305(2) 0.9016(4) 0.0242(10) Uani 1 1 d . . .
C12 C -0.1734(4) 0.2384(2) 0.8036(4) 0.0225(10) Uani 1 1 d . . .
H12 H -0.2231 0.2750 0.8213 0.027 Uiso 1 1 calc R . .
C13 C -0.2280(4) 0.1704(2) 0.7378(4) 0.0230(10) Uani 1 1 d . . .
H13 H -0.3148 0.1624 0.7112 0.028 Uiso 1 1 calc R . .
C14 C -0.1573(4) 0.1133(2) 0.7098(4) 0.0199(9) Uani 1 1 d . . .
C16 C 0.4856(4) 0.3479(3) 0.9263(4) 0.0292(11) Uani 1 1 d . . .
H16 H 0.4992 0.4031 0.9184 0.035 Uiso 1 1 calc R . .
C17 C 0.5354(5) 0.2912(3) 0.8772(4) 0.0381(12) Uani 1 1 d . . .
H17 H 0.5824 0.3080 0.8389 0.046 Uiso 1 1 calc R . .
C18 C 0.5136(5) 0.2107(3) 0.8866(4) 0.0351(12) Uani 1 1 d . . .
H18 H 0.5424 0.1718 0.8512 0.042 Uiso 1 1 calc R . .
C19 C 0.4480(4) 0.1855(3) 0.9492(4) 0.0260(10) Uani 1 1 d . . .
C20 C 0.4041(4) 0.2467(2) 0.9982(4) 0.0234(10) Uani 1 1 d . . .
C21 C 0.4224(5) 0.1024(3) 0.9642(4) 0.0348(12) Uani 1 1 d . . .
H21 H 0.4481 0.0617 0.9290 0.042 Uiso 1 1 calc R . .
C22 C 0.3626(4) 0.0809(2) 1.0272(4) 0.0322(12) Uani 1 1 d . . .
H22 H 0.3493 0.0257 1.0359 0.039 Uiso 1 1 calc R . .
C23 C 0.3186(4) 0.1414(2) 1.0818(4) 0.0270(10) Uani 1 1 d . . .
C24 C 0.3387(4) 0.2251(2) 1.0658(4) 0.0212(10) Uani 1 1 d . . .
C25 C 0.2551(5) 0.1232(3) 1.1472(4) 0.0342(12) Uani 1 1 d . . .
H25 H 0.2428 0.0688 1.1609 0.041 Uiso 1 1 calc R . .
C26 C 0.2102(5) 0.1842(3) 1.1922(4) 0.0381(12) Uani 1 1 d . . .
H26 H 0.1665 0.1721 1.2352 0.046 Uiso 1 1 calc R . .
C27 C 0.2323(4) 0.2646(3) 1.1711(4) 0.0309(11) Uani 1 1 d . . .
H27 H 0.2013 0.3063 1.2006 0.037 Uiso 1 1 calc R . .
O6 O 0.1708(3) 0.52232(18) 0.9350(3) 0.0359(8) Uani 1 1 d . . .
C15 C 0.2203(4) 0.5456(2) 0.8720(4) 0.0209(9) Uani 1 1 d . . .
O7 O 0.3193(3) 0.51399(18) 0.8772(3) 0.0392(9) Uani 1 1 d . . .

loop_
_atom_site_aniso_label
_atom_site_aniso_U_11
_atom_site_aniso_U_22
_atom_site_aniso_U_33
_atom_site_aniso_U_23
_atom_site_aniso_U_13
_atom_site_aniso_U_12
Cd1 0.01904(18) 0.01562(17) 0.0260(2) 0.00072(13) 0.01030(14) 0.00193(13)
Cd2 0.0194(3) 0.0221(2) 0.0350(3) -0.0118(2) 0.0045(2) 0.00311(19)
N1 0.022(2) 0.0191(17) 0.031(2) 0.0019(17) 0.0120(17) 0.0002(16)
N2 0.025(2) 0.0225(18) 0.024(2) 0.0025(16) 0.0090(17) 0.0006(16)
O1 0.0272(19) 0.0472(19) 0.046(2) 0.0195(18) 0.0210(17) 0.0189(17)
O2 0.0229(16) 0.0213(14) 0.0212(16) 0.0038(13) 0.0115(13) 0.0017(13)
O3 0.0302(18) 0.0188(14) 0.0344(19) 0.0042(13) 0.0223(15) 0.0099(13)
O4 0.0298(19) 0.0310(17) 0.037(2) -0.0111(15) 0.0111(16) -0.0126(15)
O5 0.0322(19) 0.0245(16) 0.042(2) -0.0136(16) 0.0164(16) -0.0016(15)
O8 0.0278(18) 0.0347(17) 0.041(2) -0.0058(16) 0.0147(16) -0.0037(15)
C1 0.024(2) 0.020(2) 0.019(2) 0.0004(19) 0.0078(19) 0.002(2)
C2 0.020(2) 0.019(2) 0.017(2) -0.0021(18) 0.0069(18) -0.0006(18)
C3 0.029(3) 0.021(2) 0.024(3) 0.003(2) 0.011(2) 0.005(2)
C4 0.041(3) 0.025(2) 0.032(3) 0.014(2) 0.018(2) 0.010(2)
C5 0.041(3) 0.032(2) 0.028(3) 0.006(2) 0.021(2) 0.004(2)
C6 0.031(3) 0.027(2) 0.027(3) 0.002(2) 0.017(2) 0.002(2)
C7 0.021(2) 0.0110(18) 0.021(2) -0.0017(18) 0.0075(19) -0.0009(17)
C8 0.023(2) 0.0147(19) 0.019(2) 0.0021(18) 0.0113(19) 0.0070(18)
C9 0.021(2) 0.019(2) 0.026(2) 0.0015(19) 0.011(2) 0.0008(18)
C10 0.023(2) 0.0149(19) 0.019(2) -0.0018(18) 0.0082(19) 0.0014(18)
C11 0.027(3) 0.016(2) 0.022(2) 0.0036(19) 0.003(2) 0.000(2)
C12 0.023(2) 0.020(2) 0.027(3) -0.0038(19) 0.013(2) 0.0057(19)
C13 0.017(2) 0.026(2) 0.026(2) 0.000(2) 0.009(2) -0.0026(19)
C14 0.027(2) 0.0151(19) 0.019(2) 0.0017(18) 0.0118(19) -0.0007(19)
C16 0.027(3) 0.032(2) 0.032(3) 0.011(2) 0.016(2) 0.002(2)
C17 0.029(3) 0.048(3) 0.046(3) 0.007(3) 0.024(3) 0.012(2)
C18 0.030(3) 0.043(3) 0.034(3) -0.005(2) 0.016(2) 0.013(2)
C19 0.019(2) 0.031(2) 0.020(2) -0.001(2) 0.0008(19) 0.013(2)
C20 0.021(2) 0.021(2) 0.024(2) 0.0034(19) 0.005(2) 0.0044(19)
C21 0.034(3) 0.022(2) 0.038(3) -0.005(2) 0.006(2) 0.008(2)
C22 0.030(3) 0.018(2) 0.034(3) -0.003(2) 0.000(2) 0.001(2)
C23 0.025(3) 0.023(2) 0.024(3) 0.002(2) 0.001(2) -0.002(2)
C24 0.018(2) 0.018(2) 0.021(2) 0.0018(18) 0.0025(19) 0.0027(18)
C25 0.035(3) 0.025(2) 0.038(3) 0.009(2) 0.012(2) -0.002(2)
C26 0.034(3) 0.043(3) 0.042(3) 0.006(3) 0.021(3) -0.007(2)
C27 0.030(3) 0.038(3) 0.027(3) 0.000(2) 0.014(2) -0.008(2)
O6 0.053(2) 0.0314(17) 0.036(2) 0.0158(16) 0.0311(18) 0.0142(16)
C15 0.027(3) 0.0126(19) 0.021(2) 0.0002(18) 0.008(2) 0.0015(19)
O7 0.031(2) 0.0355(18) 0.053(2) 0.0125(17) 0.0199(18) 0.0109(16)

loop_
_atom_type_symbol
_atom_type_description
_atom_type_scat_dispersion_real
_atom_type_scat_dispersion_imag
_atom_type_scat_source
C C 0.0033 0.0016 'International Tables Vol C Tables 4.2.6.8 and 6.1.1.4'
H H 0.0000 0.0000 'International Tables Vol C Tables 4.2.6.8 and 6.1.1.4'
Cd Cd -0.8075 1.2024 'International Tables Vol C Tables 4.2.6.8 and 6.1.1.4'
N N 0.0061 0.0033 'International Tables Vol C Tables 4.2.6.8 and 6.1.1.4'
O O 0.0106 0.0060 'International Tables Vol C Tables 4.2.6.8 and 6.1.1.4'

loop_
_geom_angle_atom_site_label_1
_geom_angle_atom_site_label_2
_geom_angle_atom_site_label_3
_geom_angle
_geom_angle_site_symmetry_1
_geom_angle_site_symmetry_3
N1 Cd1 N2 71.60(12) . .
N1 Cd1 O4 86.50(11) . .
O2 Cd1 N1 157.55(11) 4_566 .
O2 Cd1 N2 88.55(11) 4_566 .
O2 Cd1 O4 98.02(10) 4_566 .
O2 Cd1 O8 86.30(11) 4_566 .
O4 Cd1 N2 73.36(12) . .
O8 Cd1 N1 84.31(12) . .
O8 Cd1 N2 92.64(11) . .
O8 Cd1 O4 165.15(11) . .
O6 Cd1 N1 128.65(11) . .
O6 Cd1 N2 142.92(12) . .
O6 Cd1 O2 73.67(10) . 4_566
O6 Cd1 O4 77.18(12) . .
O6 Cd1 O8 117.65(11) . .
O2 Cd2 O2 180.0 4_566 2_556
O2 Cd2 O6 68.61(10) 4_566 .
O2 Cd2 O6 111.39(10) 4_566 3_567
O2 Cd2 O6 111.39(10) 2_556 .
O2 Cd2 O6 68.61(10) 2_556 3_567
O5 Cd2 O2 94.05(11) . 4_566
O5 Cd2 O2 85.95(11) . 2_556
O5 Cd2 O2 85.95(11) 3_567 4_566
O5 Cd2 O2 94.05(10) 3_567 2_556
O5 Cd2 O5 180.0 3_567 .
O5 Cd2 O6 96.89(11) 3_567 3_567
O5 Cd2 O6 83.12(11) 3_567 .
O5 Cd2 O6 83.12(11) . 3_567
O5 Cd2 O6 96.88(11) . .
O6 Cd2 O6 180.0 . 3_567
C16 N1 Cd1 126.4(3) . .
C16 N1 C20 118.0(4) . .
C20 N1 Cd1 114.7(3) . .
C24 N2 Cd1 113.2(3) . .
C27 N2 Cd1 126.2(3) . .
C27 N2 C24 118.9(4) . .
Cd1 O2 Cd2 99.00(10) 4_565 2_546
C1 O2 Cd1 123.7(3) . 4_565
C1 O2 Cd2 118.8(2) . 2_546
C7 O3 C8 118.5(3) . .
C11 O4 Cd1 130.7(3) . .
C11 O5 Cd2 125.8(3) . .
Cd1 O8 H8A 111.9 . .
Cd1 O8 H8B 111.6 . .
H8A O8 H8B 107.0 . .
O1 C1 O2 124.3(4) . .
O1 C1 C2 117.3(4) . .
O2 C1 C2 118.3(4) . .
C3 C2 C1 118.2(4) . .
C3 C2 C7 116.9(4) . .
C7 C2 C1 124.9(4) . .
C2 C3 H3 118.9 . .
C4 C3 C2 122.1(4) . .
C4 C3 H3 118.9 . .
C3 C4 H4 120.2 . .
C5 C4 C3 119.5(4) . .
C5 C4 H4 120.2 . .
C4 C5 H5 119.8 . .
C4 C5 C6 120.3(4) . .
C6 C5 H5 119.8 . .
C5 C6 H6 120.1 . .
C7 C6 C5 119.8(4) . .
C7 C6 H6 120.1 . .
O3 C7 C2 116.7(3) . .
C6 C7 O3 122.0(4) . .
C6 C7 C2 121.3(4) . .
O3 C8 C14 121.4(4) . .
C9 C8 O3 117.2(4) . .
C9 C8 C14 121.3(4) . .
C8 C9 H9 119.5 . .
C8 C9 C10 121.1(4) . .
C10 C9 H9 119.5 . .
C9 C10 C11 118.7(4) . .
C12 C10 C9 118.7(4) . .
C12 C10 C11 122.4(4) . .
O4 C11 O5 126.2(4) . .
O4 C11 C10 116.8(4) . .
O5 C11 C10 117.0(4) . .
C10 C12 H12 120.0 . .
C10 C12 C13 120.0(4) . .
C13 C12 H12 120.0 . .
C12 C13 H13 118.9 . .
C12 C13 C14 122.2(4) . .
C14 C13 H13 118.9 . .
C8 C14 C15 122.4(4) . 2_546
C13 C14 C8 116.4(4) . .
C13 C14 C15 121.1(4) . 2_546
N1 C16 H16 118.0 . .
N1 C16 C17 124.0(4) . .
C17 C16 H16 118.0 . .
C16 C17 H17 120.9 . .
C18 C17 C16 118.1(4) . .
C18 C17 H17 120.9 . .
C17 C18 H18 119.7 . .
C17 C18 C19 120.6(4) . .
C19 C18 H18 119.7 . .
C18 C19 C21 124.2(4) . .
C20 C19 C18 117.2(4) . .
C20 C19 C21 118.6(4) . .
N1 C20 C19 121.8(4) . .
N1 C20 C24 118.0(4) . .
C19 C20 C24 120.1(4) . .
C19 C21 H21 118.9 . .
C22 C21 C19 122.2(4) . .
C22 C21 H21 118.9 . .
C21 C22 H22 119.3 . .
C21 C22 C23 121.3(4) . .
C23 C22 H22 119.3 . .
C24 C23 C22 118.1(4) . .
C25 C23 C22 124.2(4) . .
C25 C23 C24 117.7(4) . .
N2 C24 C20 119.5(3) . .
N2 C24 C23 121.0(4) . .
C23 C24 C20 119.5(4) . .
C23 C25 H25 119.5 . .
C26 C25 C23 121.1(4) . .
C26 C25 H25 119.5 . .
C25 C26 H26 121.2 . .
C25 C26 C27 117.6(4) . .
C27 C26 H26 121.2 . .
N2 C27 C26 123.8(4) . .
N2 C27 H27 118.1 . .
C26 C27 H27 118.1 . .
Cd1 O6 Cd2 96.39(10) . .
C15 O6 Cd1 103.7(3) . .
C15 O6 Cd2 158.0(3) . .
O6 C15 C14 118.0(4) . 2_556
O7 C15 C14 120.5(4) . 2_556
O7 C15 O6 121.4(4) . .

loop_
_geom_bond_atom_site_label_1
_geom_bond_atom_site_label_2
_geom_bond_distance
_geom_bond_site_symmetry_2
Cd1 N1 2.336(3) .
Cd1 N2 2.371(3) .
Cd1 O2 2.320(3) 4_566
Cd1 O4 2.356(3) .
Cd1 O8 2.328(3) .
Cd1 O6 2.292(3) .
Cd2 O2 2.392(3) 4_566
Cd2 O2 2.392(3) 2_556
Cd2 O5 2.181(3) 3_567
Cd2 O5 2.181(3) .
Cd2 O6 2.512(3) .
Cd2 O6 2.512(3) 3_567
N1 C16 1.313(5) .
N1 C20 1.370(5) .
N2 C24 1.360(5) .
N2 C27 1.323(5) .
O1 C1 1.238(5) .
O2 Cd1 2.320(3) 4_565
O2 Cd2 2.392(3) 2_546
O2 C1 1.284(5) .
O3 C7 1.384(4) .
O3 C8 1.393(4) .
O4 C11 1.245(5) .
O5 C11 1.264(5) .
O8 H8A 0.8978 .
O8 H8B 0.8954 .
C1 C2 1.497(6) .
C2 C3 1.397(5) .
C2 C7 1.403(5) .
C3 H3 0.9300 .
C3 C4 1.377(6) .
C4 H4 0.9300 .
C4 C5 1.370(6) .
C5 H5 0.9300 .
C5 C6 1.389(6) .
C6 H6 0.9300 .
C6 C7 1.375(6) .
C8 C9 1.375(5) .
C8 C14 1.397(6) .
C9 H9 0.9300 .
C9 C10 1.383(5) .
C10 C11 1.511(5) .
C10 C12 1.380(6) .
C12 H12 0.9300 .
C12 C13 1.382(5) .
C13 H13 0.9300 .
C13 C14 1.396(5) .
C14 C15 1.495(5) 2_546
C16 H16 0.9300 .
C16 C17 1.390(6) .
C17 H17 0.9300 .
C17 C18 1.353(6) .
C18 H18 0.9300 .
C18 C19 1.404(6) .
C19 C20 1.400(6) .
C19 C21 1.420(6) .
C20 C24 1.440(6) .
C21 H21 0.9300 .
C21 C22 1.337(7) .
C22 H22 0.9300 .
C22 C23 1.437(6) .
C23 C24 1.418(5) .
C23 C25 1.385(6) .
C25 H25 0.9300 .
C25 C26 1.371(6) .
C26 H26 0.9300 .
C26 C27 1.389(6) .
C27 H27 0.9300 .
O6 C15 1.252(5) .
C15 C14 1.495(5) 2_556
C15 O7 1.242(5) .

loop_
_geom_hbond_atom_site_label_D
_geom_hbond_atom_site_label_H
_geom_hbond_atom_site_label_A
_geom_hbond_distance_DH
_geom_hbond_distance_HA
_geom_hbond_distance_DA
_geom_hbond_angle_DHA
_geom_hbond_site_symmetry_A
O8 H8A O1 0.90 1.86 2.628(4) 141.7 4_566
O8 H8B O7 0.90 1.85 2.741(5) 172.1 3_667

loop_
_geom_torsion_atom_site_label_1
_geom_torsion_atom_site_label_2
_geom_torsion_atom_site_label_3
_geom_torsion_atom_site_label_4
_geom_torsion
_geom_torsion_site_symmetry_1
_geom_torsion_site_symmetry_4
Cd1 N1 C16 C17 -166.3(4) . .
Cd1 N1 C20 C19 166.0(3) . .
Cd1 N1 C20 C24 -13.6(5) . .
Cd1 N2 C24 C20 12.4(5) . .
Cd1 N2 C24 C23 -166.2(3) . .
Cd1 N2 C27 C26 165.2(4) . .
Cd1 O2 C1 O1 -5.4(6) 4_565 .
Cd1 O2 C1 C2 173.8(2) 4_565 .
Cd1 O4 C11 O5 34.9(6) . .
Cd1 O4 C11 C10 -147.1(3) . .
Cd1 O6 C15 C14 178.0(3) . 2_556
Cd1 O6 C15 O7 -2.4(5) . .
Cd2 O2 C1 O1 120.1(4) 2_546 .
Cd2 O2 C1 C2 -60.7(4) 2_546 .
Cd2 O5 C11 O4 12.2(6) . .
Cd2 O5 C11 C10 -165.8(3) . .
Cd2 O6 C15 C14 22.9(10) . 2_556
Cd2 O6 C15 O7 -157.5(5) . .
N1 C16 C17 C18 1.3(8) . .
N1 C20 C24 N2 0.6(6) . .
N1 C20 C24 C23 179.2(4) . .
O1 C1 C2 C3 -14.5(6) . .
O1 C1 C2 C7 163.3(4) . .
O2 C1 C2 C3 166.3(4) . .
O2 C1 C2 C7 -15.9(6) . .
O3 C8 C9 C10 178.5(4) . .
O3 C8 C14 C13 178.1(4) . .
O3 C8 C14 C15 -4.7(6) . 2_546
C1 C2 C3 C4 179.8(4) . .
C1 C2 C7 O3 0.4(6) . .
C1 C2 C7 C6 -178.7(4) . .
C2 C3 C4 C5 -1.2(7) . .
C3 C2 C7 O3 178.2(3) . .
C3 C2 C7 C6 -0.8(6) . .
C3 C4 C5 C6 -0.5(7) . .
C4 C5 C6 C7 1.5(7) . .
C5 C6 C7 O3 -179.7(4) . .
C5 C6 C7 C2 -0.8(6) . .
C7 O3 C8 C9 98.9(4) . .
C7 O3 C8 C14 -84.5(5) . .
C7 C2 C3 C4 1.8(6) . .
C8 O3 C7 C2 -167.9(4) . .
C8 O3 C7 C6 11.1(6) . .
C8 C9 C10 C11 -172.7(4) . .
C8 C9 C10 C12 3.0(6) . .
C9 C8 C14 C13 -5.4(6) . .
C9 C8 C14 C15 171.8(4) . 2_546
C9 C10 C11 O4 18.2(6) . .
C9 C10 C11 O5 -163.5(4) . .
C9 C10 C12 C13 -4.2(6) . .
C10 C12 C13 C14 0.5(6) . .
C11 C10 C12 C13 171.4(4) . .
C12 C10 C11 O4 -157.3(4) . .
C12 C10 C11 O5 20.9(6) . .
C12 C13 C14 C8 4.2(6) . .
C12 C13 C14 C15 -173.0(4) . 2_546
C14 C8 C9 C10 1.9(6) . .
C16 N1 C20 C19 -3.7(6) . .
C16 N1 C20 C24 176.7(4) . .
C16 C17 C18 C19 -3.2(8) . .
C17 C18 C19 C20 1.6(7) . .
C17 C18 C19 C21 -179.3(5) . .
C18 C19 C20 N1 1.9(6) . .
C18 C19 C20 C24 -178.5(4) . .
C18 C19 C21 C22 178.1(5) . .
C19 C20 C24 N2 -179.1(4) . .
C19 C20 C24 C23 -0.4(6) . .
C19 C21 C22 C23 1.2(7) . .
C20 N1 C16 C17 2.1(7) . .
C20 C19 C21 C22 -2.9(7) . .
C21 C19 C20 N1 -177.2(4) . .
C21 C19 C20 C24 2.4(6) . .
C21 C22 C23 C24 0.8(7) . .
C21 C22 C23 C25 179.4(5) . .
C22 C23 C24 N2 177.4(4) . .
C22 C23 C24 C20 -1.2(6) . .
C22 C23 C25 C26 -176.7(5) . .
C23 C25 C26 C27 -1.0(7) . .
C24 N2 C27 C26 1.4(7) . .
C24 C23 C25 C26 1.9(7) . .
C25 C23 C24 N2 -1.2(6) . .
C25 C23 C24 C20 -179.9(4) . .
C25 C26 C27 N2 -0.7(8) . .
C27 N2 C24 C20 178.3(4) . .
C27 N2 C24 C23 -0.3(6) . .
